data_1558995
loop_
_publ_author_name
'Spiridonova, Yulia S.'
'Nikolaeva, Yulia A.'
'Balueva, Anna S.'
'Musina, Elvira I.'
'Litvinov, Igor A.'
'Strelnik, Igor D.'
'Khrizanforova, Vera V.'
'Budnikova, Yulia G.'
'Karasik, Andrey A.'

_publ_section_title
;
 Synthesis and Structure of Iron (II) Complexes of Functionalized
 1,5-Diaza-3,7-Diphosphacyclooctanes.
;
_journal_issue 17
_journal_name_full 'Molecules (Basel, Switzerland)'
_journal_page_first 3775
_journal_paper_doi 10.3390/molecules25173775
_journal_volume 25
_journal_year 2020
_chemical_absolute_configuration ad
_chemical_formula_moiety 'C72 H86 Fe N6 P4, 2(B F4), 2(C2 H3 N)'
_chemical_formula_sum 'C76 H92 B2 F8 Fe N8 P4'
_chemical_formula_weight 1470.92
_chemical_melting_point 413
_chemical_name_systematic
;
[Bis(3,7-dibenzyl-1,5-di(1&#x0092;-(R)-phenylethyl)-1,5-diaza-3,7-diphosphacyclooctane)-
bis(acetonitrile)iron(II)] tetrafluoroborate
;
_space_group_crystal_system orthorhombic
_space_group_IT_number 19
_space_group_name_Hall 'P 2ac 2ab'
_space_group_name_H-M_alt 'P 21 21 21'
_atom_sites_solution_hydrogens geom
_audit_creation_method SHELXL-2018/3
_cell_angle_alpha 90
_cell_angle_beta 90
_cell_angle_gamma 90
_cell_formula_units_Z 4
_cell_length_a 13.7178(14)
_cell_length_b 20.452(2)
_cell_length_c 27.659(3)
_cell_measurement_reflns_used 2995
_cell_measurement_temperature 296(2)
_cell_measurement_theta_max 23.24
_cell_measurement_theta_min 2.35
_cell_volume 7759.9(14)
_computing_cell_refinement 'Bruker SAINT'
_computing_data_collection 'Bruker APEX2'
_computing_data_reduction 'Bruker SAINT'
_computing_molecular_graphics 'Bruker SHELXTL'
_computing_publication_material 'Bruker SHELXTL'
_computing_structure_refinement 'SHELXL-2018/3 (Sheldrick, 2018)'
_computing_structure_solution 'SHELXT 2014/4 (Sheldrick, 2014)'
_diffrn_ambient_temperature 296(2)
_diffrn_measured_fraction_theta_full 0.998
_diffrn_measured_fraction_theta_max 0.986
_diffrn_measurement_device_type 'Bruker APEX-II CCD'
_diffrn_measurement_method '\f and \w scans'
_diffrn_radiation_type MoK\a
_diffrn_radiation_wavelength 0.71073
_diffrn_reflns_av_R_equivalents 0.1968
_diffrn_reflns_av_unetI/netI 0.1829
_diffrn_reflns_Laue_measured_fraction_full 0.998
_diffrn_reflns_Laue_measured_fraction_max 0.986
_diffrn_reflns_limit_h_max 16
_diffrn_reflns_limit_h_min -16
_diffrn_reflns_limit_k_max 24
_diffrn_reflns_limit_k_min -24
_diffrn_reflns_limit_l_max 33
_diffrn_reflns_limit_l_min -33
_diffrn_reflns_number 134467
_diffrn_reflns_point_group_measured_fraction_full 0.996
_diffrn_reflns_point_group_measured_fraction_max 0.980
_diffrn_reflns_theta_full 25.242
_diffrn_reflns_theta_max 25.842
_diffrn_reflns_theta_min 2.842
_exptl_absorpt_coefficient_mu 0.342
_exptl_absorpt_correction_T_max 0.7455
_exptl_absorpt_correction_T_min 0.6194
_exptl_absorpt_correction_type multi-scan
_exptl_crystal_colour yellow
_exptl_crystal_density_diffrn 1.259
_exptl_crystal_description plate
_exptl_crystal_F_000 3088
_exptl_crystal_size_max 0.2
_exptl_crystal_size_mid 0.1
_exptl_crystal_size_min 0.05
_refine_diff_density_max 0.409
_refine_diff_density_min -0.447
_refine_diff_density_rms 0.078
_refine_ls_abs_structure_details
;
 Flack x determined using 2312 quotients [(I+)-(I-)]/[(I+)+(I-)]
 (Parsons, Flack and Wagner, Acta Cryst. B69 (2013) 249-259).
;
_refine_ls_abs_structure_Flack 0.006(12)
_refine_ls_extinction_method none
_refine_ls_goodness_of_fit_ref 1.007
_refine_ls_hydrogen_treatment constr
_refine_ls_matrix_type full
_refine_ls_number_parameters 866
_refine_ls_number_reflns 14690
_refine_ls_number_restraints 4
_refine_ls_restrained_S_all 1.007
_refine_ls_R_factor_all 0.2051
_refine_ls_R_factor_gt 0.0791
_refine_ls_shift/su_max 0.009
_refine_ls_shift/su_mean 0.000
_refine_ls_structure_factor_coef Fsqd
_refine_ls_weighting_details 'w=1/[\s^2^(Fo^2^)+(0.0794P)^2^+10.3179P] where P=(Fo^2^+2Fc^2^)/3'
_refine_ls_weighting_scheme calc
_refine_ls_wR_factor_gt 0.1537
_refine_ls_wR_factor_ref 0.2081
_reflns_Friedel_coverage 0.818
_reflns_Friedel_fraction_full 0.994
_reflns_Friedel_fraction_max 0.846
_reflns_number_gt 7289
_reflns_number_total 14690
_reflns_threshold_expression 'I > 2\s(I)'
_cod_data_source_file complex_8_rev.cif
_cod_data_source_block shelx
_cod_original_cell_volume 7759.8(14)
_cod_database_code 1558995
_shelx_shelxl_version_number 2018/3
_shelx_space_group_comment
;
The symmetry employed for this shelxl refinement is uniquely defined
by the following loop, which should always be used as a source of
symmetry information in preference to the above space-group names.
They are only intended as comments.
;

loop_
_space_group_symop_operation_xyz
'x, y, z'
'-x+1/2, -y, z+1/2'
'-x, y+1/2, -z+1/2'
'x+1/2, -y+1/2, -z'

loop_
_atom_site_label
_atom_site_type_symbol
_atom_site_fract_x
_atom_site_fract_y
_atom_site_fract_z
_atom_site_U_iso_or_equiv
_atom_site_adp_type
_atom_site_occupancy
_atom_site_site_symmetry_order
_atom_site_calc_flag
_atom_site_refinement_flags_posn
_atom_site_refinement_flags_adp
_atom_site_refinement_flags_occupancy
_atom_site_disorder_assembly
_atom_site_disorder_group
C44 C 0.4321(9) 0.3230(6) 0.6616(4) 0.048(3) Uani 1 1 d . . . . .
C41 C 0.3010(8) 0.2927(7) 0.5380(4) 0.054(3) Uani 1 1 d . . . . .
C42 C 0.2994(12) 0.2312(7) 0.5107(6) 0.099(5) Uani 1 1 d . . . . .
H42A H 0.234355 0.222829 0.499496 0.149 Uiso 1 1 calc R U . . .
H42B H 0.320106 0.196019 0.531288 0.149 Uiso 1 1 calc R U . . .
H42C H 0.342637 0.234499 0.483560 0.149 Uiso 1 1 calc R U . . .
C4B C 0.2765(7) 0.5640(5) 0.5384(4) 0.044(3) Uani 1 1 d . . . . .
H4B1 H 0.294079 0.574901 0.505373 0.053 Uiso 1 1 calc R U . . .
H4B2 H 0.219996 0.590027 0.546953 0.053 Uiso 1 1 calc R U . . .
C45 C 0.4969(10) 0.2793(7) 0.6873(5) 0.083(5) Uani 1 1 d . . . . .
H45A H 0.556848 0.301613 0.694279 0.124 Uiso 1 1 calc R U . . .
H45B H 0.510112 0.241656 0.667638 0.124 Uiso 1 1 calc R U . . .
H45C H 0.466719 0.265808 0.716936 0.124 Uiso 1 1 calc R U . . .
C2 C 0.2839(7) 0.4335(5) 0.7230(3) 0.041(3) Uani 1 1 d . . . . .
H2A H 0.336144 0.401598 0.724006 0.050 Uiso 1 1 calc R U . . .
H2B H 0.292569 0.462870 0.750228 0.050 Uiso 1 1 calc R U . . .
C2B C 0.2901(8) 0.4484(6) 0.4819(3) 0.050(3) Uani 1 1 d . . . . .
H2B1 H 0.278477 0.401713 0.479386 0.061 Uiso 1 1 calc R U . . .
H2B2 H 0.253448 0.469532 0.456280 0.061 Uiso 1 1 calc R U . . .
C4 C 0.1861(7) 0.5336(5) 0.6713(4) 0.041(3) Uani 1 1 d . . . . .
H4A H 0.162479 0.531333 0.704311 0.049 Uiso 1 1 calc R U . . .
H4B H 0.204897 0.578517 0.665023 0.049 Uiso 1 1 calc R U . . .
C6 C 0.0714(7) 0.4479(5) 0.6457(3) 0.035(2) Uani 1 1 d . . . . .
H6A H 0.015192 0.440748 0.625123 0.042 Uiso 1 1 calc R U . . .
H6B H 0.050061 0.443167 0.678954 0.042 Uiso 1 1 calc R U . . .
C6B C 0.4473(8) 0.5465(5) 0.5600(4) 0.045(3) Uani 1 1 d . . . . .
H6B1 H 0.498495 0.564005 0.580398 0.054 Uiso 1 1 calc R U . . .
H6B2 H 0.465630 0.554924 0.526659 0.054 Uiso 1 1 calc R U . . .
C8 C 0.1744(7) 0.3494(5) 0.6934(3) 0.044(3) Uani 1 1 d . . . . .
H8A H 0.115390 0.325781 0.701571 0.053 Uiso 1 1 calc R U . . .
H8B H 0.228314 0.318736 0.693970 0.053 Uiso 1 1 calc R U . . .
C8B C 0.4595(7) 0.4281(6) 0.5073(4) 0.048(3) Uani 1 1 d . . . . .
H8B1 H 0.526511 0.435905 0.497588 0.058 Uiso 1 1 calc R U . . .
H8B2 H 0.447858 0.381329 0.506006 0.058 Uiso 1 1 calc R U . . .
C9 C 0.1704(9) 0.3762(6) 0.7790(4) 0.059(3) Uani 1 1 d . . . . .
H9 H 0.102975 0.360338 0.778751 0.071 Uiso 1 1 calc R U . . .
C9B C 0.4200(9) 0.4518(7) 0.4219(4) 0.065(4) Uani 1 1 d . . . . .
H9B H 0.376332 0.479720 0.402952 0.078 Uiso 1 1 calc R U . . .
C10 C 0.1722(12) 0.4332(8) 0.8143(4) 0.099(5) Uani 1 1 d . . . . .
H10A H 0.131520 0.467744 0.802325 0.149 Uiso 1 1 calc R U . . .
H10B H 0.148396 0.418945 0.845225 0.149 Uiso 1 1 calc R U . . .
H10C H 0.237829 0.448822 0.817712 0.149 Uiso 1 1 calc R U . . .
C10B C 0.4053(11) 0.3826(8) 0.4052(5) 0.104(6) Uani 1 1 d . . . . .
H10D H 0.422561 0.379164 0.371682 0.156 Uiso 1 1 calc R U . . .
H10E H 0.445863 0.353881 0.423925 0.156 Uiso 1 1 calc R U . . .
H10F H 0.338235 0.370567 0.409403 0.156 Uiso 1 1 calc R U . . .
C11 C 0.2319(11) 0.3187(7) 0.7941(4) 0.068(4) Uani 1 1 d . . . . .
C11B C 0.5234(10) 0.4767(9) 0.4143(4) 0.070(4) Uani 1 1 d . . . . .
C12 C 0.1925(14) 0.2560(8) 0.7925(5) 0.100(5) Uani 1 1 d . . . . .
H12 H 0.128241 0.250166 0.782762 0.120 Uiso 1 1 calc R U . . .
C12B C 0.5416(11) 0.5419(10) 0.4157(5) 0.093(5) Uani 1 1 d . . . . .
H12B H 0.488988 0.569980 0.419953 0.112 Uiso 1 1 calc R U . . .
C13 C 0.249(2) 0.2020(8) 0.8055(7) 0.145(10) Uani 1 1 d . . . . .
H13 H 0.220578 0.160562 0.805663 0.174 Uiso 1 1 calc R U . . .
C13B C 0.6331(14) 0.5693(11) 0.4114(7) 0.122(7) Uani 1 1 d . . . . .
H13B H 0.643045 0.614184 0.413370 0.146 Uiso 1 1 calc R U . . .
C14 C 0.344(2) 0.2091(12) 0.8179(8) 0.145(9) Uani 1 1 d . . . . .
H14 H 0.381079 0.172433 0.825531 0.174 Uiso 1 1 calc R U . . .
C14B C 0.7081(15) 0.5267(13) 0.4039(6) 0.118(7) Uani 1 1 d . . . . .
H14B H 0.770202 0.543611 0.398879 0.141 Uiso 1 1 calc R U . . .
C15 C 0.3862(15) 0.2697(11) 0.8193(6) 0.119(7) Uani 1 1 d . . . . .
H15 H 0.451738 0.274432 0.827155 0.143 Uiso 1 1 calc R U . . .
C15B C 0.6968(13) 0.4621(13) 0.4033(6) 0.116(7) Uani 1 1 d . . . . .
H15B H 0.750407 0.434605 0.400159 0.139 Uiso 1 1 calc R U . . .
C16 C 0.3287(12) 0.3244(8) 0.8085(5) 0.090(5) Uani 1 1 d . . . . .
H16 H 0.356142 0.365837 0.811051 0.108 Uiso 1 1 calc R U . . .
C16B C 0.6019(12) 0.4360(9) 0.4077(4) 0.097(5) Uani 1 1 d . . . . .
H16B H 0.592514 0.390995 0.406080 0.117 Uiso 1 1 calc R U . . .
C17 C 0.3966(7) 0.5348(5) 0.6838(4) 0.046(3) Uani 1 1 d . . . . .
H17A H 0.452557 0.507359 0.690644 0.055 Uiso 1 1 calc R U . . .
H17B H 0.413518 0.562208 0.656369 0.055 Uiso 1 1 calc R U . . .
C17B C 0.1119(7) 0.4770(6) 0.5257(4) 0.049(3) Uani 1 1 d . . . . .
H17C H 0.092722 0.431776 0.521250 0.058 Uiso 1 1 calc R U . . .
H17D H 0.077131 0.492987 0.553881 0.058 Uiso 1 1 calc R U . . .
C18 C 0.3789(7) 0.5790(6) 0.7274(4) 0.044(3) Uani 1 1 d . . . . .
C18B C 0.0751(8) 0.5145(6) 0.4829(4) 0.049(3) Uani 1 1 d . . . . .
C19 C 0.3921(8) 0.5570(6) 0.7734(4) 0.053(3) Uani 1 1 d . . . . .
H19 H 0.417873 0.515587 0.778674 0.063 Uiso 1 1 calc R U . . .
C19B C 0.0552(10) 0.5815(8) 0.4872(5) 0.077(4) Uani 1 1 d . . . . .
H19B H 0.067372 0.602607 0.516349 0.093 Uiso 1 1 calc R U . . .
C20 C 0.3670(9) 0.5963(7) 0.8124(4) 0.066(4) Uani 1 1 d . . . . .
H20 H 0.374613 0.580651 0.843732 0.080 Uiso 1 1 calc R U . . .
C20B C 0.0182(11) 0.6162(8) 0.4493(7) 0.097(5) Uani 1 1 d . . . . .
H20B H 0.004997 0.660558 0.452803 0.116 Uiso 1 1 calc R U . . .
C21 C 0.3305(9) 0.6588(7) 0.8049(5) 0.069(4) Uani 1 1 d . . . . .
H21 H 0.312766 0.685116 0.830869 0.082 Uiso 1 1 calc R U . . .
C21B C 0.0008(10) 0.5861(10) 0.4066(6) 0.090(5) Uani 1 1 d . . . . .
H21B H -0.023516 0.610227 0.380773 0.108 Uiso 1 1 calc R U . . .
C22 C 0.3213(10) 0.6812(7) 0.7577(5) 0.072(4) Uani 1 1 d . . . . .
H22 H 0.300509 0.723847 0.752242 0.086 Uiso 1 1 calc R U . . .
C22B C 0.0182(11) 0.5218(10) 0.4009(5) 0.093(5) Uani 1 1 d . . . . .
H22B H 0.006476 0.501751 0.371275 0.111 Uiso 1 1 calc R U . . .
C23 C 0.3420(8) 0.6417(6) 0.7192(4) 0.055(3) Uani 1 1 d . . . . .
H23 H 0.331684 0.656449 0.687813 0.066 Uiso 1 1 calc R U . . .
C23B C 0.0539(10) 0.4855(7) 0.4398(5) 0.074(4) Uani 1 1 d . . . . .
H23B H 0.063440 0.440697 0.436248 0.089 Uiso 1 1 calc R U . . .
C24 C 0.0211(7) 0.5612(5) 0.6409(4) 0.045(3) Uani 1 1 d . . . . .
H24 H -0.025237 0.545063 0.616730 0.053 Uiso 1 1 calc R U . . .
C24B C 0.3794(8) 0.6547(5) 0.5701(4) 0.055(3) Uani 1 1 d . . . . .
H24B H 0.428808 0.660956 0.595294 0.066 Uiso 1 1 calc R U . . .
C25 C 0.0489(9) 0.6293(5) 0.6244(4) 0.061(3) Uani 1 1 d . . . . .
H25A H -0.006951 0.657382 0.626244 0.091 Uiso 1 1 calc R U . . .
H25B H 0.099665 0.646013 0.644840 0.091 Uiso 1 1 calc R U . . .
H25C H 0.071783 0.627521 0.591602 0.091 Uiso 1 1 calc R U . . .
C25B C 0.2912(9) 0.6931(6) 0.5870(5) 0.071(4) Uani 1 1 d . . . . .
H25D H 0.266402 0.674244 0.616307 0.107 Uiso 1 1 calc R U . . .
H25E H 0.309663 0.737689 0.592828 0.107 Uiso 1 1 calc R U . . .
H25F H 0.241596 0.691748 0.562515 0.107 Uiso 1 1 calc R U . . .
C26 C -0.0325(7) 0.5599(5) 0.6880(4) 0.044(3) Uani 1 1 d . . . . .
C26B C 0.4248(17) 0.6795(8) 0.5245(8) 0.125(3) Uani 1 1 d . . . . .
C27 C -0.1170(8) 0.5245(6) 0.6923(5) 0.066(4) Uani 1 1 d . . . . .
H27 H -0.140727 0.501373 0.665838 0.080 Uiso 1 1 calc R U . . .
C27B C 0.5295(16) 0.6871(8) 0.5242(7) 0.125(3) Uani 1 1 d . . . . .
H27B H 0.564940 0.676666 0.551839 0.150 Uiso 1 1 calc R U . . .
C28 C -0.1669(12) 0.5229(9) 0.7355(8) 0.106(6) Uani 1 1 d . . . . .
H28 H -0.223869 0.498553 0.738429 0.127 Uiso 1 1 calc R U . . .
C28B C 0.5773(17) 0.7094(8) 0.4841(7) 0.125(3) Uani 1 1 d . . . . .
H28B H 0.644469 0.715598 0.483928 0.150 Uiso 1 1 calc R U . . .
C29 C -0.1322(18) 0.5574(12) 0.7739(8) 0.131(9) Uani 1 1 d . . . . .
H29 H -0.165606 0.555665 0.803113 0.157 Uiso 1 1 calc R U . . .
C29B C 0.5237(16) 0.7217(8) 0.4456(8) 0.125(3) Uani 1 1 d . . . . .
H29B H 0.557834 0.735299 0.418370 0.150 Uiso 1 1 calc R U . . .
C30 C -0.0508(13) 0.5940(9) 0.7707(6) 0.097(5) Uani 1 1 d . . . . .
H30 H -0.027490 0.616532 0.797513 0.116 Uiso 1 1 calc R U . . .
C30B C 0.4236(16) 0.7171(8) 0.4401(7) 0.125(3) Uani 1 1 d . . . . .
H30B H 0.392269 0.727598 0.411298 0.150 Uiso 1 1 calc R U . . .
C31 C -0.0028(9) 0.5974(7) 0.7272(4) 0.065(4) Uani 1 1 d . . . . .
H31 H 0.050295 0.625305 0.723936 0.078 Uiso 1 1 calc R U . . .
C31B C 0.3689(16) 0.6938(8) 0.4846(7) 0.125(3) Uani 1 1 d . . . . .
H31B H 0.301440 0.689403 0.484836 0.150 Uiso 1 1 calc R U . . .
C32 C 0.0954(7) 0.3195(5) 0.6010(4) 0.045(3) Uani 1 1 d . . . . .
H32A H 0.091483 0.330804 0.566993 0.054 Uiso 1 1 calc R U . . .
H32B H 0.131779 0.278947 0.603538 0.054 Uiso 1 1 calc R U . . .
C32B C 0.5604(7) 0.4368(6) 0.5975(4) 0.051(3) Uani 1 1 d . . . . .
H32C H 0.554974 0.444653 0.631984 0.061 Uiso 1 1 calc R U . . .
H32D H 0.572027 0.390428 0.593096 0.061 Uiso 1 1 calc R U . . .
C33 C -0.0074(8) 0.3082(6) 0.6201(4) 0.049(3) Uani 1 1 d . . . . .
C33B C 0.6456(8) 0.4721(7) 0.5798(4) 0.058(3) Uani 1 1 d . . . . .
C34 C -0.0226(9) 0.2663(6) 0.6585(5) 0.059(3) Uani 1 1 d . . . . .
H34 H 0.028361 0.241212 0.670648 0.070 Uiso 1 1 calc R U . . .
C34B C 0.6738(9) 0.5296(8) 0.6021(6) 0.085(4) Uani 1 1 d . . . . .
H34B H 0.638147 0.544129 0.628612 0.103 Uiso 1 1 calc R U . . .
C35 C -0.1132(12) 0.2621(7) 0.6784(6) 0.088(5) Uani 1 1 d . . . . .
H35 H -0.123314 0.233355 0.703920 0.105 Uiso 1 1 calc R U . . .
C35B C 0.7529(13) 0.5665(11) 0.5869(9) 0.131(8) Uani 1 1 d . . . . .
H35B H 0.770762 0.603614 0.604137 0.157 Uiso 1 1 calc R U . . .
C36 C -0.1893(11) 0.2985(8) 0.6621(6) 0.091(5) Uani 1 1 d . . . . .
H36 H -0.248925 0.297435 0.678058 0.109 Uiso 1 1 calc R U . . .
C36B C 0.8032(17) 0.5492(16) 0.5479(9) 0.161(13) Uani 1 1 d . . . . .
H36B H 0.853485 0.575669 0.536682 0.193 Uiso 1 1 calc R U . . .
C37 C -0.1770(9) 0.3366(7) 0.6221(6) 0.086(5) Uani 1 1 d . . . . .
H37 H -0.229907 0.358372 0.608605 0.103 Uiso 1 1 calc R U . . .
C37B C 0.7801(11) 0.4909(15) 0.5238(6) 0.139(10) Uani 1 1 d . . . . .
H37B H 0.816757 0.477106 0.497458 0.167 Uiso 1 1 calc R U . . .
C38 C -0.0852(9) 0.3427(6) 0.6016(5) 0.064(3) Uani 1 1 d . . . . .
H38 H -0.076116 0.370288 0.575276 0.077 Uiso 1 1 calc R U . . .
C38B C 0.7010(10) 0.4539(9) 0.5402(5) 0.093(5) Uani 1 1 d . . . . .
H38B H 0.684991 0.415559 0.523960 0.111 Uiso 1 1 calc R U . . .
C51 C 0.6969(15) 0.6644(9) 0.8344(8) 0.115(6) Uani 1 1 d . . . . .
C52 C 0.6234(14) 0.6196(9) 0.8127(11) 0.207(14) Uani 1 1 d . . . . .
H52A H 0.568865 0.615351 0.834176 0.311 Uiso 1 1 calc R U . . .
H52B H 0.652346 0.577467 0.807464 0.311 Uiso 1 1 calc R U . . .
H52C H 0.601686 0.637189 0.782342 0.311 Uiso 1 1 calc R U . . .
C61 C -0.1221(18) 0.3152(14) 0.8038(8) 0.145(9) Uani 1 1 d . . . . .
C62 C -0.1264(14) 0.3787(10) 0.7829(8) 0.143(8) Uani 1 1 d . . . . .
H62A H -0.077440 0.406034 0.797265 0.215 Uiso 1 1 calc R U . . .
H62B H -0.189616 0.397333 0.788559 0.215 Uiso 1 1 calc R U . . .
H62C H -0.115082 0.375570 0.748721 0.215 Uiso 1 1 calc R U . . .
B1 B 0.5983(12) 0.4143(14) 0.7644(9) 0.096(7) Uani 1 1 d . . . . .
B2 B 0.0672(16) 0.2852(11) 0.4430(7) 0.142(12) Uani 1 1 d D . . . .
F1 F 0.5070(7) 0.4081(6) 0.7645(6) 0.202(7) Uani 1 1 d . . . . .
F2 F 0.6418(12) 0.3596(8) 0.7664(9) 0.297(14) Uani 1 1 d . . . . .
F3 F 0.6377(7) 0.4557(6) 0.7949(4) 0.137(4) Uani 1 1 d . . . . .
F4 F 0.6160(15) 0.4335(15) 0.7219(5) 0.325(16) Uani 1 1 d . . . . .
Fe1 Fe 0.30429(10) 0.41647(7) 0.60123(5) 0.0350(4) Uani 1 1 d . . . . .
N40 N 0.3025(6) 0.3408(5) 0.5577(3) 0.044(2) Uani 1 1 d . . . . .
N1 N 0.1909(6) 0.3996(4) 0.7283(3) 0.040(2) Uani 1 1 d . . . . .
N1B N 0.3946(6) 0.4608(5) 0.4740(3) 0.047(2) Uani 1 1 d . . . . .
N5 N 0.1060(6) 0.5161(4) 0.6385(3) 0.037(2) Uani 1 1 d . . . . .
N5B N 0.3573(5) 0.5820(4) 0.5702(3) 0.041(2) Uani 1 1 d . . . . .
N43 N 0.3816(6) 0.3585(4) 0.6414(3) 0.041(2) Uani 1 1 d . . . . .
N50 N 0.7504(14) 0.6979(9) 0.8508(8) 0.161(9) Uani 1 1 d . . . . .
N60 N -0.119(3) 0.2649(12) 0.8181(10) 0.256(16) Uani 1 1 d . . . . .
P3 P 0.29419(19) 0.48157(13) 0.66585(9) 0.0370(6) Uani 1 1 d . . . . .
P3B P 0.24280(19) 0.47727(15) 0.54085(10) 0.0389(7) Uani 1 1 d . . . . .
P7 P 0.16261(18) 0.38391(13) 0.63275(9) 0.0360(7) Uani 1 1 d . . . . .
P7B P 0.44142(19) 0.45727(14) 0.56908(10) 0.0400(7) Uani 1 1 d . . . . .
F5 F -0.0040(9) 0.3049(8) 0.4167(4) 0.182(6) Uani 1 1 d D . . . .
F6 F 0.1467(11) 0.3143(8) 0.4432(9) 0.282(12) Uani 1 1 d D . . . .
F7 F 0.0451(16) 0.2944(19) 0.4869(5) 0.38(2) Uani 1 1 d D . . . .
F8 F 0.0744(17) 0.2250(8) 0.4418(11) 0.342(18) Uani 1 1 d D . . . .

loop_
_atom_site_aniso_label
_atom_site_aniso_U_11
_atom_site_aniso_U_22
_atom_site_aniso_U_33
_atom_site_aniso_U_23
_atom_site_aniso_U_13
_atom_site_aniso_U_12
C44 0.061(7) 0.033(7) 0.050(7) -0.005(6) 0.006(6) 0.005(6)
C41 0.041(6) 0.063(9) 0.059(8) -0.013(7) 0.004(6) 0.001(7)
C42 0.104(12) 0.075(11) 0.119(13) -0.057(10) -0.010(10) 0.017(10)
C4B 0.037(6) 0.039(7) 0.057(7) 0.004(5) 0.001(5) -0.006(5)
C45 0.100(11) 0.067(10) 0.081(10) 0.012(8) -0.044(8) 0.028(8)
C2 0.041(6) 0.044(7) 0.038(6) -0.006(5) -0.002(4) 0.012(5)
C2B 0.050(7) 0.061(8) 0.041(6) -0.003(5) 0.008(5) 0.008(6)
C4 0.036(6) 0.031(6) 0.055(6) -0.013(5) 0.000(5) 0.012(5)
C6 0.034(6) 0.036(7) 0.035(6) -0.008(5) -0.004(4) -0.002(5)
C6B 0.043(6) 0.040(7) 0.051(7) 0.002(5) 0.006(5) -0.009(5)
C8 0.036(6) 0.047(7) 0.049(6) 0.014(6) -0.003(5) -0.012(5)
C8B 0.035(6) 0.051(8) 0.058(7) -0.010(6) 0.011(5) -0.003(6)
C9 0.067(8) 0.073(9) 0.038(6) -0.010(7) 0.013(6) -0.027(7)
C9B 0.073(9) 0.088(11) 0.034(6) -0.008(7) 0.009(6) -0.007(7)
C10 0.130(13) 0.114(13) 0.054(8) -0.019(9) 0.028(8) -0.022(11)
C10B 0.111(13) 0.135(15) 0.066(9) -0.048(10) 0.033(8) -0.030(11)
C11 0.096(11) 0.061(10) 0.046(7) 0.009(7) -0.001(7) -0.019(8)
C11B 0.064(9) 0.102(13) 0.043(8) 0.022(8) 0.013(6) -0.001(9)
C12 0.138(14) 0.079(12) 0.083(10) 0.023(9) -0.042(10) -0.052(12)
C12B 0.075(11) 0.122(16) 0.083(11) 0.016(10) 0.010(8) -0.006(11)
C13 0.27(3) 0.043(11) 0.123(15) 0.030(10) -0.082(18) -0.030(15)
C13B 0.081(13) 0.147(19) 0.139(17) 0.014(14) 0.011(11) -0.045(13)
C14 0.19(2) 0.113(19) 0.136(18) 0.043(15) -0.063(17) -0.015(17)
C14B 0.085(14) 0.19(2) 0.077(11) 0.005(15) 0.019(10) -0.051(17)
C15 0.117(15) 0.118(16) 0.122(15) 0.051(13) -0.049(11) -0.012(14)
C15B 0.066(11) 0.20(2) 0.080(11) -0.005(14) 0.026(9) 0.008(14)
C16 0.096(12) 0.087(12) 0.087(10) 0.031(9) -0.029(9) -0.018(10)
C16B 0.087(12) 0.150(16) 0.054(9) -0.023(9) 0.021(8) -0.001(12)
C17 0.040(6) 0.051(8) 0.047(7) -0.009(6) 0.001(5) -0.006(5)
C17B 0.038(6) 0.058(8) 0.050(7) 0.010(6) -0.007(5) 0.001(6)
C18 0.042(6) 0.033(7) 0.057(7) 0.008(6) -0.007(5) -0.005(6)
C18B 0.039(6) 0.054(9) 0.053(7) 0.005(6) -0.003(5) 0.005(6)
C19 0.060(7) 0.043(8) 0.055(8) -0.014(6) -0.015(6) -0.005(6)
C19B 0.079(9) 0.074(11) 0.079(9) 0.010(9) -0.035(7) 0.008(9)
C20 0.068(8) 0.081(11) 0.050(8) -0.009(8) -0.008(6) -0.009(8)
C20B 0.090(12) 0.072(11) 0.129(15) 0.012(11) -0.035(10) 0.018(9)
C21 0.060(8) 0.067(10) 0.079(10) -0.021(8) 0.004(7) 0.005(7)
C21B 0.075(10) 0.111(15) 0.084(12) 0.027(12) -0.012(8) 0.016(10)
C22 0.080(10) 0.049(9) 0.086(11) -0.003(8) -0.005(8) 0.006(7)
C22B 0.100(12) 0.128(16) 0.050(9) -0.015(11) -0.018(8) 0.021(11)
C23 0.063(8) 0.050(8) 0.053(7) -0.009(7) -0.005(6) -0.004(6)
C23B 0.075(9) 0.085(11) 0.061(9) -0.005(8) -0.015(7) 0.020(8)
C24 0.035(6) 0.046(8) 0.053(7) 0.001(6) 0.003(5) 0.003(5)
C24B 0.054(7) 0.037(8) 0.075(8) -0.002(6) 0.004(6) -0.003(6)
C25 0.061(8) 0.046(8) 0.075(8) 0.013(7) 0.018(6) 0.014(6)
C25B 0.076(9) 0.032(7) 0.105(11) -0.004(7) 0.001(8) 0.009(7)
C26 0.038(6) 0.041(7) 0.054(7) -0.004(6) 0.011(5) 0.012(5)
C26B 0.166(9) 0.067(4) 0.143(7) 0.029(5) 0.056(7) -0.002(6)
C27 0.048(7) 0.055(9) 0.096(10) 0.000(8) 0.021(7) 0.010(7)
C27B 0.166(9) 0.067(4) 0.143(7) 0.029(5) 0.056(7) -0.002(6)
C28 0.081(12) 0.088(14) 0.147(17) 0.039(13) 0.057(12) 0.016(10)
C28B 0.166(9) 0.067(4) 0.143(7) 0.029(5) 0.056(7) -0.002(6)
C29 0.15(2) 0.13(2) 0.109(16) 0.036(14) 0.059(16) 0.050(17)
C29B 0.166(9) 0.067(4) 0.143(7) 0.029(5) 0.056(7) -0.002(6)
C30 0.108(13) 0.117(16) 0.065(10) -0.017(10) 0.000(10) 0.043(12)
C30B 0.166(9) 0.067(4) 0.143(7) 0.029(5) 0.056(7) -0.002(6)
C31 0.063(8) 0.080(11) 0.052(8) -0.012(8) 0.008(6) 0.024(7)
C31B 0.166(9) 0.067(4) 0.143(7) 0.029(5) 0.056(7) -0.002(6)
C32 0.039(6) 0.035(6) 0.061(7) -0.006(6) 0.001(5) -0.009(5)
C32B 0.043(6) 0.054(8) 0.056(7) -0.002(6) -0.009(5) 0.011(6)
C33 0.046(7) 0.038(7) 0.064(8) -0.010(6) -0.007(6) -0.004(6)
C33B 0.039(7) 0.074(10) 0.061(8) 0.012(7) -0.009(6) 0.002(7)
C34 0.053(8) 0.047(8) 0.076(9) 0.011(7) -0.002(7) -0.014(6)
C34B 0.049(9) 0.103(13) 0.105(11) 0.018(11) -0.009(8) -0.006(8)
C35 0.074(11) 0.078(11) 0.110(13) 0.023(10) 0.019(9) -0.020(9)
C35B 0.075(12) 0.149(19) 0.17(2) 0.078(17) -0.060(13) -0.041(13)
C36 0.053(9) 0.089(12) 0.131(13) 0.014(11) 0.029(10) -0.021(9)
C36B 0.079(15) 0.28(4) 0.12(2) 0.10(2) -0.030(14) -0.05(2)
C37 0.041(9) 0.058(9) 0.158(15) -0.005(10) -0.015(9) -0.004(7)
C37B 0.037(10) 0.31(3) 0.074(12) 0.049(16) 0.008(8) -0.004(14)
C38 0.060(9) 0.057(9) 0.075(8) 0.004(8) -0.012(7) -0.011(7)
C38B 0.046(8) 0.160(16) 0.071(9) 0.012(9) 0.008(7) 0.012(10)
C51 0.095(14) 0.069(13) 0.182(19) 0.010(13) 0.029(14) 0.011(12)
C52 0.091(15) 0.084(15) 0.45(5) -0.05(2) -0.04(2) -0.011(13)
C61 0.19(2) 0.13(2) 0.121(17) 0.005(16) -0.045(15) 0.051(19)
C62 0.131(17) 0.126(18) 0.17(2) 0.022(16) -0.034(14) 0.051(14)
B1 0.037(9) 0.128(19) 0.124(17) -0.059(16) 0.006(9) -0.003(11)
B2 0.18(3) 0.13(2) 0.11(2) 0.048(17) -0.079(19) -0.10(2)
F1 0.058(6) 0.140(10) 0.41(2) -0.045(13) -0.013(9) -0.019(7)
F2 0.192(15) 0.180(15) 0.52(4) -0.18(2) -0.18(2) 0.108(14)
F3 0.130(8) 0.157(10) 0.122(8) -0.046(7) 0.019(6) -0.046(7)
F4 0.29(2) 0.58(4) 0.102(10) 0.000(16) 0.013(12) -0.20(3)
Fe1 0.0350(7) 0.0310(8) 0.0389(8) -0.0015(7) 0.0013(6) 0.0017(7)
N40 0.041(5) 0.044(6) 0.047(5) -0.008(5) 0.009(4) 0.006(5)
N1 0.039(5) 0.038(6) 0.042(5) -0.003(4) 0.009(4) -0.008(4)
N1B 0.045(5) 0.065(7) 0.032(5) 0.006(4) 0.010(4) 0.001(5)
N5 0.035(5) 0.032(5) 0.045(5) -0.006(4) -0.003(4) 0.001(4)
N5B 0.038(5) 0.033(5) 0.052(5) 0.006(5) -0.001(4) -0.001(4)
N43 0.037(5) 0.036(6) 0.050(5) 0.004(5) 0.003(4) 0.005(4)
N50 0.143(16) 0.091(14) 0.25(2) -0.036(14) -0.014(15) -0.037(12)
N60 0.39(4) 0.14(2) 0.24(3) 0.06(2) -0.07(3) 0.07(2)
P3 0.0357(15) 0.0343(16) 0.0408(14) -0.0040(13) 0.0019(12) -0.0018(14)
P3B 0.0367(15) 0.0398(19) 0.0403(15) -0.0004(14) 0.0016(12) -0.0012(13)
P7 0.0360(15) 0.0318(16) 0.0403(15) -0.0026(13) 0.0016(11) -0.0031(12)
P7B 0.0351(15) 0.0415(19) 0.0435(16) 0.0004(14) 0.0030(12) 0.0022(13)
F5 0.153(11) 0.258(17) 0.134(10) -0.022(10) -0.061(8) 0.009(11)
F6 0.151(13) 0.180(15) 0.52(4) 0.088(18) -0.106(18) -0.075(11)
F7 0.27(2) 0.79(7) 0.073(10) -0.071(18) -0.018(11) 0.03(3)
F8 0.36(3) 0.096(11) 0.57(5) -0.024(17) -0.25(3) -0.035(15)

loop_
_atom_type_symbol
_atom_type_description
_atom_type_scat_dispersion_real
_atom_type_scat_dispersion_imag
_atom_type_scat_source
C C 0.0033 0.0016 'International Tables Vol C Tables 4.2.6.8 and 6.1.1.4'
H H 0.0000 0.0000 'International Tables Vol C Tables 4.2.6.8 and 6.1.1.4'
B B 0.0013 0.0007 'International Tables Vol C Tables 4.2.6.8 and 6.1.1.4'
F F 0.0171 0.0103 'International Tables Vol C Tables 4.2.6.8 and 6.1.1.4'
Fe Fe 0.3463 0.8444 'International Tables Vol C Tables 4.2.6.8 and 6.1.1.4'
N N 0.0061 0.0033 'International Tables Vol C Tables 4.2.6.8 and 6.1.1.4'
P P 0.1023 0.0942 'International Tables Vol C Tables 4.2.6.8 and 6.1.1.4'

loop_
_geom_angle_atom_site_label_1
_geom_angle_atom_site_label_2
_geom_angle_atom_site_label_3
_geom_angle
_geom_angle_site_symmetry_1
_geom_angle_site_symmetry_3
_geom_angle_publ_flag
N43 C44 C45 178.8(13) . . ?
N40 C41 C42 178.0(14) . . ?
N5B C4B P3B 114.3(7) . . ?
N1 C2 P3 113.7(6) . . ?
N1B C2B P3B 114.6(7) . . ?
N5 C4 P3 114.4(6) . . ?
N5 C6 P7 115.0(6) . . ?
N5B C6B P7B 115.3(7) . . ?
N1 C8 P7 111.0(7) . . ?
N1B C8B P7B 111.1(7) . . ?
C11 C9 N1 113.6(9) . . ?
C11 C9 C10 114.3(11) . . ?
N1 C9 C10 110.5(10) . . ?
N1B C9B C10B 112.4(10) . . ?
N1B C9B C11B 108.0(10) . . ?
C10B C9B C11B 113.4(12) . . ?
C12 C11 C16 117.2(15) . . ?
C12 C11 C9 119.5(13) . . ?
C16 C11 C9 123.3(13) . . ?
C12B C11B C16B 117.1(14) . . ?
C12B C11B C9B 119.8(14) . . ?
C16B C11B C9B 123.1(16) . . ?
C11 C12 C13 120.5(17) . . ?
C11B C12B C13B 124.3(18) . . ?
C14 C13 C12 120.7(19) . . ?
C14B C13B C12B 116(2) . . ?
C13 C14 C15 121(2) . . ?
C15B C14B C13B 123(2) . . ?
C14 C15 C16 118.7(18) . . ?
C14B C15B C16B 119(2) . . ?
C11 C16 C15 122.1(16) . . ?
C11B C16B C15B 120.3(18) . . ?
C18 C17 P3 116.1(7) . . ?
C18B C17B P3B 120.4(8) . . ?
C19 C18 C23 120.1(11) . . ?
C19 C18 C17 121.5(10) . . ?
C23 C18 C17 118.3(10) . . ?
C23B C18B C19B 117.3(11) . . ?
C23B C18B C17B 122.6(12) . . ?
C19B C18B C17B 120.0(11) . . ?
C18 C19 C20 120.2(12) . . ?
C20B C19B C18B 121.1(14) . . ?
C19 C20 C21 120.4(12) . . ?
C21B C20B C19B 120.0(16) . . ?
C22 C21 C20 118.5(12) . . ?
C22B C21B C20B 121.1(15) . . ?
C23 C22 C21 121.2(13) . . ?
C21B C22B C23B 119.5(14) . . ?
C22 C23 C18 119.5(11) . . ?
C18B C23B C22B 121.1(14) . . ?
N5 C24 C26 114.3(8) . . ?
N5 C24 C25 111.1(8) . . ?
C26 C24 C25 113.8(9) . . ?
C26B C24B C25B 114.6(12) . . ?
C26B C24B N5B 114.6(11) . . ?
C25B C24B N5B 110.4(9) . . ?
C27 C26 C31 118.2(11) . . ?
C27 C26 C24 120.0(11) . . ?
C31 C26 C24 121.7(10) . . ?
C31B C26B C27B 121.9(19) . . ?
C31B C26B C24B 121(2) . . ?
C27B C26B C24B 117.0(19) . . ?
C26 C27 C28 120.5(14) . . ?
C28B C27B C26B 121(2) . . ?
C29 C28 C27 119.4(18) . . ?
C29B C28B C27B 117(2) . . ?
C30 C29 C28 121.8(19) . . ?
C28B C29B C30B 129(2) . . ?
C29 C30 C31 118.9(17) . . ?
C29B C30B C31B 115(2) . . ?
C30 C31 C26 121.0(14) . . ?
C26B C31B C30B 116(2) . . ?
C33 C32 P7 114.1(7) . . ?
C33B C32B P7B 116.7(8) . . ?
C38 C33 C34 119.1(11) . . ?
C38 C33 C32 120.7(11) . . ?
C34 C33 C32 120.1(10) . . ?
C38B C33B C34B 115.4(13) . . ?
C38B C33B C32B 124.9(14) . . ?
C34B C33B C32B 119.6(12) . . ?
C35 C34 C33 119.2(13) . . ?
C35B C34B C33B 123.0(18) . . ?
C36 C35 C34 122.2(14) . . ?
C36B C35B C34B 121(2) . . ?
C35 C36 C37 119.1(14) . . ?
C35B C36B C37B 120(2) . . ?
C36 C37 C38 119.7(13) . . ?
C38B C37B C36B 119(2) . . ?
C33 C38 C37 120.4(13) . . ?
C33B C38B C37B 122.4(18) . . ?
N50 C51 C52 179(3) . . ?
N60 C61 C62 177(3) . . ?
F4 B1 F1 103(2) . . ?
F4 B1 F2 103(2) . . ?
F1 B1 F2 112(2) . . ?
F4 B1 F3 109(2) . . ?
F1 B1 F3 118.2(17) . . ?
F2 B1 F3 110(2) . . ?
F8 B2 F6 114(2) . . ?
F8 B2 F7 101(2) . . ?
F6 B2 F7 98(2) . . ?
F8 B2 F5 111.0(18) . . ?
F6 B2 F5 121.3(19) . . ?
F7 B2 F5 108(2) . . ?
N43 Fe1 N40 82.9(4) . . ?
N43 Fe1 P7 94.0(3) . . ?
N40 Fe1 P7 89.6(3) . . ?
N43 Fe1 P3 86.6(3) . . ?
N40 Fe1 P3 164.0(3) . . ?
P7 Fe1 P3 79.12(10) . . ?
N43 Fe1 P7B 89.8(3) . . ?
N40 Fe1 P7B 93.5(3) . . ?
P7 Fe1 P7B 175.39(13) . . ?
P3 Fe1 P7B 98.49(11) . . ?
N43 Fe1 P3B 165.7(3) . . ?
N40 Fe1 P3B 88.6(3) . . ?
P7 Fe1 P3B 97.40(11) . . ?
P3 Fe1 P3B 103.99(11) . . ?
P7B Fe1 P3B 79.29(11) . . ?
C41 N40 Fe1 171.1(10) . . ?
C8 N1 C2 114.3(7) . . ?
C8 N1 C9 111.8(8) . . ?
C2 N1 C9 114.1(8) . . ?
C8B N1B C2B 115.3(8) . . ?
C8B N1B C9B 114.3(9) . . ?
C2B N1B C9B 110.4(8) . . ?
C4 N5 C6 112.6(8) . . ?
C4 N5 C24 114.0(7) . . ?
C6 N5 C24 109.1(7) . . ?
C6B N5B C4B 113.5(8) . . ?
C6B N5B C24B 108.5(8) . . ?
C4B N5B C24B 113.4(8) . . ?
C44 N43 Fe1 173.9(9) . . ?
C4 P3 C17 104.6(5) . . ?
C4 P3 C2 100.1(5) . . ?
C17 P3 C2 98.1(5) . . ?
C4 P3 Fe1 117.5(3) . . ?
C17 P3 Fe1 121.3(3) . . ?
C2 P3 Fe1 111.6(3) . . ?
C4B P3B C17B 103.9(5) . . ?
C4B P3B C2B 100.8(5) . . ?
C17B P3B C2B 98.1(5) . . ?
C4B P3B Fe1 117.9(4) . . ?
C17B P3B Fe1 122.2(4) . . ?
C2B P3B Fe1 110.3(4) . . ?
C8 P7 C32 102.0(5) . . ?
C8 P7 C6 99.0(5) . . ?
C32 P7 C6 105.2(5) . . ?
C8 P7 Fe1 113.4(3) . . ?
C32 P7 Fe1 117.7(4) . . ?
C6 P7 Fe1 117.0(3) . . ?
C8B P7B C6B 100.9(5) . . ?
C8B P7B C32B 101.7(5) . . ?
C6B P7B C32B 104.0(5) . . ?
C8B P7B Fe1 111.3(4) . . ?
C6B P7B Fe1 117.3(3) . . ?
C32B P7B Fe1 119.0(4) . . ?

loop_
_geom_bond_atom_site_label_1
_geom_bond_atom_site_label_2
_geom_bond_distance
_geom_bond_site_symmetry_2
_geom_bond_publ_flag
C44 N43 1.149(13) . ?
C44 C45 1.446(16) . ?
C41 N40 1.125(13) . ?
C41 C42 1.467(17) . ?
C4B N5B 1.463(12) . ?
C4B P3B 1.834(10) . ?
C2 N1 1.459(12) . ?
C2 P3 1.867(10) . ?
C2B N1B 1.472(13) . ?
C2B P3B 1.852(10) . ?
C4 N5 1.468(12) . ?
C4 P3 1.832(9) . ?
C6 N5 1.486(12) . ?
C6 P7 1.846(10) . ?
C6B N5B 1.459(12) . ?
C6B P7B 1.845(11) . ?
C8 N1 1.428(12) . ?
C8 P7 1.826(10) . ?
C8B N1B 1.445(13) . ?
C8B P7B 1.828(10) . ?
C9 C11 1.505(18) . ?
C9 N1 1.509(13) . ?
C9 C10 1.521(17) . ?
C9B N1B 1.494(13) . ?
C9B C10B 1.503(18) . ?
C9B C11B 1.521(17) . ?
C11 C12 1.392(18) . ?
C11 C16 1.392(19) . ?
C11B C12B 1.36(2) . ?
C11B C16B 1.37(2) . ?
C12 C13 1.39(2) . ?
C12B C13B 1.38(2) . ?
C13 C14 1.36(3) . ?
C13B C14B 1.36(3) . ?
C14 C15 1.37(3) . ?
C14B C15B 1.33(2) . ?
C15 C16 1.40(2) . ?
C15B C16B 1.41(2) . ?
C17 C18 1.526(14) . ?
C17 P3 1.845(10) . ?
C17B C18B 1.499(14) . ?
C17B P3B 1.843(10) . ?
C18 C19 1.362(15) . ?
C18 C23 1.397(16) . ?
C18B C23B 1.364(16) . ?
C18B C19B 1.401(18) . ?
C19 C20 1.389(15) . ?
C19B C20B 1.364(19) . ?
C20 C21 1.388(17) . ?
C20B C21B 1.35(2) . ?
C21 C22 1.388(17) . ?
C21B C22B 1.35(2) . ?
C22 C23 1.367(16) . ?
C22B C23B 1.397(19) . ?
C24 N5 1.487(12) . ?
C24 C26 1.497(14) . ?
C24 C25 1.513(15) . ?
C24B C26B 1.50(2) . ?
C24B C25B 1.516(15) . ?
C24B N5B 1.517(13) . ?
C26 C27 1.371(15) . ?
C26 C31 1.389(16) . ?
C26B C31B 1.37(3) . ?
C26B C27B 1.44(3) . ?
C27 C28 1.379(19) . ?
C27B C28B 1.37(2) . ?
C28 C29 1.36(3) . ?
C28B C29B 1.32(3) . ?
C29 C30 1.35(2) . ?
C29B C30B 1.38(3) . ?
C30 C31 1.373(19) . ?
C30B C31B 1.52(2) . ?
C32 C33 1.524(14) . ?
C32 P7 1.832(10) . ?
C32B C33B 1.459(15) . ?
C32B P7B 1.859(10) . ?
C33 C38 1.379(15) . ?
C33 C34 1.381(16) . ?
C33B C38B 1.382(17) . ?
C33B C34B 1.383(18) . ?
C34 C35 1.361(17) . ?
C34B C35B 1.39(2) . ?
C35 C36 1.36(2) . ?
C35B C36B 1.33(3) . ?
C36 C37 1.36(2) . ?
C36B C37B 1.40(3) . ?
C37 C38 1.385(18) . ?
C37B C38B 1.40(2) . ?
C51 N50 1.10(2) . ?
C51 C52 1.49(3) . ?
C61 N60 1.10(3) . ?
C61 C62 1.42(3) . ?
B1 F4 1.26(3) . ?
B1 F1 1.259(17) . ?
B1 F2 1.27(3) . ?
B1 F3 1.31(2) . ?
B2 F8 1.23(2) . ?
B2 F6 1.242(18) . ?
B2 F7 1.26(2) . ?
B2 F5 1.283(18) . ?
Fe1 N43 1.940(9) . ?
Fe1 N40 1.960(10) . ?
Fe1 P7 2.232(3) . ?
Fe1 P3 2.233(3) . ?
Fe1 P7B 2.242(3) . ?
Fe1 P3B 2.246(3) . ?
